data_7224529
loop_
_publ_author_name
'Wang, Kai-Min'
'Du, Lin'
'Ma, Yu-Lu'
'Zhao, Jing-Song'
'Wang, Quan'
'Yan, Tong'
'Zhao, Qi-Hua'

_publ_section_title
;
 Multifunctional chemical sensors and luminescent thermometers based on
 lanthanide metal--organic framework materials
;
_journal_issue 15
_journal_name_full CrystEngComm
_journal_page_first 2690
_journal_paper_doi 10.1039/C5CE02367J
_journal_volume 18
_journal_year 2016
_chemical_formula_sum 'C7 H7 Cl0.5 Er0.33 N0.5 O3'
_chemical_formula_weight 219.61
_space_group_crystal_system cubic
_space_group_IT_number 210
_space_group_name_Hall 'F 4d 2 3'
_space_group_name_H-M_alt 'F 41 3 2'
_symmetry_space_group_name_Hall 'F 4d 2 3'
_symmetry_space_group_name_H-M 'F 41 3 2'
_atom_sites_solution_hydrogens mixed
_audit_creation_method SHELXL-2014/6
_audit_update_record
;
2016-02-26 deposited with the CCDC.
2016-03-04 downloaded from the CCDC.
;
_cell_angle_alpha 90
_cell_angle_beta 90
_cell_angle_gamma 90
_cell_formula_units_Z 96
_cell_length_a 27.8574(12)
_cell_length_b 27.8574(12)
_cell_length_c 27.8574(12)
_cell_measurement_reflns_used 9839
_cell_measurement_temperature 296(2)
_cell_measurement_theta_max 29.1845
_cell_measurement_theta_min 2.424
_cell_volume 21618.3(16)
_computing_structure_refinement 'SHELXL-2014/6 (Sheldrick, 2014)'
_diffrn_ambient_temperature 296(2)
_diffrn_measured_fraction_theta_full 1.000
_diffrn_measured_fraction_theta_max 0.981
_diffrn_measurement_device_type 'CCD area detector'
_diffrn_measurement_method 'phi and omega scans'
_diffrn_radiation_type MoK\a
_diffrn_radiation_wavelength 0.71073
_diffrn_reflns_av_R_equivalents 0.0848
_diffrn_reflns_av_unetI/netI 0.0235
_diffrn_reflns_Laue_measured_fraction_full 1.000
_diffrn_reflns_Laue_measured_fraction_max 0.981
_diffrn_reflns_limit_h_max 37
_diffrn_reflns_limit_h_min -39
_diffrn_reflns_limit_k_max 37
_diffrn_reflns_limit_k_min -36
_diffrn_reflns_limit_l_max 39
_diffrn_reflns_limit_l_min -39
_diffrn_reflns_number 58043
_diffrn_reflns_point_group_measured_fraction_full 1.000
_diffrn_reflns_point_group_measured_fraction_max 0.981
_diffrn_reflns_theta_full 25.242
_diffrn_reflns_theta_max 30.628
_diffrn_reflns_theta_min 1.266
_exptl_absorpt_coefficient_mu 3.300
_exptl_crystal_colour violet
_exptl_crystal_density_diffrn 1.619
_exptl_crystal_description block
_exptl_crystal_F_000 10336
_platon_squeeze_details
;
;
_refine_diff_density_max 1.217
_refine_diff_density_min -1.690
_refine_diff_density_rms 0.198
_refine_ls_abs_structure_details
;
 Refined as an inversion twin.
;
_refine_ls_abs_structure_Flack 0.02(3)
_refine_ls_extinction_method none
_refine_ls_goodness_of_fit_ref 1.169
_refine_ls_hydrogen_treatment constr
_refine_ls_matrix_type full
_refine_ls_number_parameters 103
_refine_ls_number_reflns 2740
_refine_ls_number_restraints 6
_refine_ls_restrained_S_all 1.188
_refine_ls_R_factor_all 0.0479
_refine_ls_R_factor_gt 0.0420
_refine_ls_shift/su_max 0.000
_refine_ls_shift/su_mean 0.000
_refine_ls_structure_factor_coef Fsqd
_refine_ls_weighting_details 'w=1/[\s^2^(Fo^2^)+(0.0748P)^2^+98.7956P] where P=(Fo^2^+2Fc^2^)/3'
_refine_ls_weighting_scheme calc
_refine_ls_wR_factor_gt 0.1253
_refine_ls_wR_factor_ref 0.1277
_reflns_Friedel_coverage 0.653
_reflns_Friedel_fraction_full 1.000
_reflns_Friedel_fraction_max 0.980
_reflns_number_gt 2385
_reflns_number_total 2740
_reflns_threshold_expression 'I > 2\s(I)'
_cod_data_source_file c5ce02367j2.cif
_cod_data_source_block 5
_cod_depositor_comments 'Adding full bibliography for 7224527--7224531.cif.'
_cod_original_cell_volume 21618(3)
_cod_original_formula_sum 'C7 H7 Cl0.50 Er0.33 N0.50 O3'
_cod_database_code 7224529
_shelx_space_group_comment
;
The symmetry employed for this shelxl refinement is uniquely defined
by the following loop, which should always be used as a source of
symmetry information in preference to the above space-group names.
They are only intended as comments.
;
_shelxl_version_number 2014/6

loop_
_space_group_symop_operation_xyz
'x, y, z'
'-x, -y, z'
'x, -y, -z'
'-x, y, -z'
'z, x, y'
'y, z, x'
'-z, -x, y'
'-y, z, -x'
'z, -x, -y'
'-y, -z, x'
'-z, x, -y'
'y, -z, -x'
'-y+1/4, -x+1/4, -z+1/4'
'y+1/4, x+1/4, -z+1/4'
'y+1/4, -x+1/4, z+1/4'
'-y+1/4, x+1/4, z+1/4'
'-x+1/4, -z+1/4, -y+1/4'
'-z+1/4, -y+1/4, -x+1/4'
'x+1/4, z+1/4, -y+1/4'
'-z+1/4, y+1/4, x+1/4'
'x+1/4, -z+1/4, y+1/4'
'z+1/4, y+1/4, -x+1/4'
'-x+1/4, z+1/4, y+1/4'
'z+1/4, -y+1/4, x+1/4'
'x, y+1/2, z+1/2'
'-x, -y+1/2, z+1/2'
'x, -y+1/2, -z+1/2'
'-x, y+1/2, -z+1/2'
'z, x+1/2, y+1/2'
'y, z+1/2, x+1/2'
'-z, -x+1/2, y+1/2'
'-y, z+1/2, -x+1/2'
'z, -x+1/2, -y+1/2'
'-y, -z+1/2, x+1/2'
'-z, x+1/2, -y+1/2'
'y, -z+1/2, -x+1/2'
'-y+1/4, -x+3/4, -z+3/4'
'y+1/4, x+3/4, -z+3/4'
'y+1/4, -x+3/4, z+3/4'
'-y+1/4, x+3/4, z+3/4'
'-x+1/4, -z+3/4, -y+3/4'
'-z+1/4, -y+3/4, -x+3/4'
'x+1/4, z+3/4, -y+3/4'
'-z+1/4, y+3/4, x+3/4'
'x+1/4, -z+3/4, y+3/4'
'z+1/4, y+3/4, -x+3/4'
'-x+1/4, z+3/4, y+3/4'
'z+1/4, -y+3/4, x+3/4'
'x+1/2, y, z+1/2'
'-x+1/2, -y, z+1/2'
'x+1/2, -y, -z+1/2'
'-x+1/2, y, -z+1/2'
'z+1/2, x, y+1/2'
'y+1/2, z, x+1/2'
'-z+1/2, -x, y+1/2'
'-y+1/2, z, -x+1/2'
'z+1/2, -x, -y+1/2'
'-y+1/2, -z, x+1/2'
'-z+1/2, x, -y+1/2'
'y+1/2, -z, -x+1/2'
'-y+3/4, -x+1/4, -z+3/4'
'y+3/4, x+1/4, -z+3/4'
'y+3/4, -x+1/4, z+3/4'
'-y+3/4, x+1/4, z+3/4'
'-x+3/4, -z+1/4, -y+3/4'
'-z+3/4, -y+1/4, -x+3/4'
'x+3/4, z+1/4, -y+3/4'
'-z+3/4, y+1/4, x+3/4'
'x+3/4, -z+1/4, y+3/4'
'z+3/4, y+1/4, -x+3/4'
'-x+3/4, z+1/4, y+3/4'
'z+3/4, -y+1/4, x+3/4'
'x+1/2, y+1/2, z'
'-x+1/2, -y+1/2, z'
'x+1/2, -y+1/2, -z'
'-x+1/2, y+1/2, -z'
'z+1/2, x+1/2, y'
'y+1/2, z+1/2, x'
'-z+1/2, -x+1/2, y'
'-y+1/2, z+1/2, -x'
'z+1/2, -x+1/2, -y'
'-y+1/2, -z+1/2, x'
'-z+1/2, x+1/2, -y'
'y+1/2, -z+1/2, -x'
'-y+3/4, -x+3/4, -z+1/4'
'y+3/4, x+3/4, -z+1/4'
'y+3/4, -x+3/4, z+1/4'
'-y+3/4, x+3/4, z+1/4'
'-x+3/4, -z+3/4, -y+1/4'
'-z+3/4, -y+3/4, -x+1/4'
'x+3/4, z+3/4, -y+1/4'
'-z+3/4, y+3/4, x+1/4'
'x+3/4, -z+3/4, y+1/4'
'z+3/4, y+3/4, -x+1/4'
'-x+3/4, z+3/4, y+1/4'
'z+3/4, -y+3/4, x+1/4'

loop_
_atom_site_label
_atom_site_type_symbol
_atom_site_fract_x
_atom_site_fract_y
_atom_site_fract_z
_atom_site_U_iso_or_equiv
_atom_site_adp_type
_atom_site_occupancy
_atom_site_site_symmetry_order
_atom_site_calc_flag
_atom_site_refinement_flags_posn
_atom_site_refinement_flags_adp
_atom_site_refinement_flags_occupancy
_atom_site_disorder_assembly
_atom_site_disorder_group
C1 C 0.1778(2) 0.7465(3) 0.4382(3) 0.0316(13) Uani 1 1 d . . . . .
C2 C 0.1935(3) 0.7820(3) 0.4061(3) 0.0434(18) Uani 1 1 d . . . . .
H2 H 0.1903 0.7776 0.3732 0.052 Uiso 1 1 calc R U . . .
C3 C 0.2138(3) 0.8236(3) 0.4239(3) 0.047(2) Uani 1 1 d . . . . .
H3 H 0.2246 0.8471 0.4028 0.056 Uiso 1 1 calc R U . A 1
C4 C 0.2182(2) 0.8303(2) 0.4727(2) 0.0328(13) Uani 0.5 1 d . . P B 1
N1 N 0.2182(2) 0.8303(2) 0.4727(2) 0.0328(13) Uani 0.5 1 d . . P B 2
C5 C 0.2041(3) 0.7957(3) 0.5038(2) 0.0351(11) Uani 1 1 d . . . . .
H5 H 0.2072 0.8006 0.5366 0.042 Uiso 1 1 calc R U . B 1
C6 C 0.1849(3) 0.7528(3) 0.4868(2) 0.0346(14) Uani 1 1 d . . . . .
H6 H 0.1769 0.7285 0.5082 0.042 Uiso 1 1 calc R U . . .
C7 C 0.1533(2) 0.7026(2) 0.4200(3) 0.0334(14) Uani 1 1 d . . . . .
C9 C 0.2418(2) 0.8750 0.4918(2) 0.034(2) Uani 1 2 d S T P . .
H9A H 0.2365 0.8770 0.5262 0.041 Uiso 0.5 1 calc R U P B 1
H9B H 0.2762 0.8730 0.4865 0.041 Uiso 0.5 1 calc R U P B 1
Er1 Er 0.11708(2) 0.61708(2) 0.38292(2) 0.02830(17) Uani 1 3 d S T P . .
O1 O 0.15166(19) 0.66549(18) 0.44640(18) 0.0397(14) Uani 1 1 d . . . . .
O2 O 0.1358(2) 0.70142(18) 0.37788(18) 0.0385(12) Uani 1 1 d . . . . .
O3 O 0.0505(2) 0.6330(2) 0.4330(2) 0.0476(15) Uani 1 1 d . . . . .
H3A H 0.0217 0.6320 0.4141 0.071 Uiso 1 1 d R U . . .
H3C H 0.0489 0.6092 0.4578 0.071 Uiso 1 1 d R U . . .
Cl1 Cl 0.2022(16) 0.7489(8) 0.3074(15) 0.391 Uani 0.5 1 d . U P . .

loop_
_atom_site_aniso_label
_atom_site_aniso_U_11
_atom_site_aniso_U_22
_atom_site_aniso_U_33
_atom_site_aniso_U_23
_atom_site_aniso_U_13
_atom_site_aniso_U_12
C1 0.028(3) 0.030(3) 0.036(3) -0.002(3) 0.007(3) 0.002(2)
C2 0.062(5) 0.034(4) 0.034(4) -0.002(3) 0.011(3) -0.009(3)
C3 0.069(6) 0.040(4) 0.031(4) 0.000(3) 0.005(4) -0.026(4)
C4 0.030(3) 0.032(3) 0.036(3) -0.003(2) 0.004(2) 0.005(2)
N1 0.030(3) 0.032(3) 0.036(3) -0.003(2) 0.004(2) 0.005(2)
C5 0.041(5) 0.030(4) 0.034(3) 0.001(3) -0.002(4) -0.002(2)
C6 0.038(4) 0.035(3) 0.031(3) 0.007(3) 0.000(3) -0.002(3)
C7 0.030(3) 0.029(3) 0.042(4) 0.003(3) 0.005(3) 0.001(2)
C9 0.035(3) 0.032(5) 0.035(3) 0.001(3) -0.005(4) -0.001(3)
Er1 0.02830(17) 0.02830(17) 0.02830(17) 0.00276(8) 0.00276(8) -0.00276(8)
O1 0.050(3) 0.034(3) 0.036(2) 0.0068(18) 0.000(2) -0.010(3)
O2 0.052(3) 0.023(2) 0.041(3) 0.0026(18) -0.010(2) -0.0021(19)
O3 0.052(3) 0.045(3) 0.046(3) 0.008(2) 0.012(3) 0.004(2)
Cl1 0.403 0.386 0.385 0.048 0.082 0.027

loop_
_atom_type_symbol
_atom_type_description
_atom_type_scat_dispersion_real
_atom_type_scat_dispersion_imag
_atom_type_scat_source
C C 0.0033 0.0016 'International Tables Vol C Tables 4.2.6.8 and 6.1.1.4'
H H 0.0000 0.0000 'International Tables Vol C Tables 4.2.6.8 and 6.1.1.4'
N N 0.0061 0.0033 'International Tables Vol C Tables 4.2.6.8 and 6.1.1.4'
O O 0.0106 0.0060 'International Tables Vol C Tables 4.2.6.8 and 6.1.1.4'
Er Er -0.2586 4.9576 'International Tables Vol C Tables 4.2.6.8 and 6.1.1.4'
Cl Cl 0.1484 0.1585 'International Tables Vol C Tables 4.2.6.8 and 6.1.1.4'

loop_
_geom_angle_atom_site_label_1
_geom_angle_atom_site_label_2
_geom_angle_atom_site_label_3
_geom_angle
_geom_angle_site_symmetry_1
_geom_angle_site_symmetry_3
C6 C1 C2 119.2(7) . .
C6 C1 C7 120.4(6) . .
C2 C1 C7 120.3(7) . .
C3 C2 C1 119.4(7) . .
C3 C2 H2 120.3 . .
C1 C2 H2 120.3 . .
N1 C3 C2 120.4(7) . .
C4 C3 C2 120.4(7) . .
C4 C3 H3 119.8 . .
C2 C3 H3 119.8 . .
C5 C4 C3 120.5(7) . .
C5 C4 C9 119.3(6) . .
C3 C4 C9 120.1(6) . .
C5 N1 C3 120.5(7) . .
C5 N1 C9 119.3(6) . .
C3 N1 C9 120.1(6) . .
N1 C5 C6 120.4(6) . .
C4 C5 C6 120.4(6) . .
C4 C5 H5 119.8 . .
C6 C5 H5 119.8 . .
C1 C6 C5 120.0(6) . .
C1 C6 H6 120.0 . .
C5 C6 H6 120.0 . .
O1 C7 O2 120.0(7) . .
O1 C7 C1 119.2(7) . .
O2 C7 C1 120.8(6) . .
O1 C7 Er1 60.4(4) . .
O2 C7 Er1 59.8(4) . .
C1 C7 Er1 174.0(5) . .
C4 C9 C4 112.0(8) 96_465 .
N1 C9 N1 112.0(8) 96_465 .
C4 C9 H9A 109.2 96_465 .
C4 C9 H9A 109.2 . .
C4 C9 H9B 109.2 96_465 .
C4 C9 H9B 109.2 . .
H9A C9 H9B 107.9 . .
O3 Er1 O3 78.2(2) . 60_465
O3 Er1 O3 78.2(2) . 83_556
O3 Er1 O3 78.2(2) 60_465 83_556
O3 Er1 O2 91.16(19) . .
O3 Er1 O2 125.47(19) 60_465 .
O3 Er1 O2 151.8(2) 83_556 .
O3 Er1 O2 151.8(2) . 60_465
O3 Er1 O2 91.2(2) 60_465 60_465
O3 Er1 O2 125.47(19) 83_556 60_465
O2 Er1 O2 73.8(2) . 60_465
O3 Er1 O2 125.47(19) . 83_556
O3 Er1 O2 151.8(2) 60_465 83_556
O3 Er1 O2 91.16(19) 83_556 83_556
O2 Er1 O2 73.8(2) . 83_556
O2 Er1 O2 73.8(2) 60_465 83_556
O3 Er1 O1 143.97(18) . 60_465
O3 Er1 O1 77.10(19) 60_465 60_465
O3 Er1 O1 71.38(18) 83_556 60_465
O2 Er1 O1 124.61(17) . 60_465
O2 Er1 O1 54.16(16) 60_465 60_465
O2 Er1 O1 74.79(18) 83_556 60_465
O3 Er1 O1 71.37(18) . 83_556
O3 Er1 O1 143.97(18) 60_465 83_556
O3 Er1 O1 77.10(19) 83_556 83_556
O2 Er1 O1 74.79(18) . 83_556
O2 Er1 O1 124.61(17) 60_465 83_556
O2 Er1 O1 54.16(16) 83_556 83_556
O1 Er1 O1 118.35(5) 60_465 83_556
O3 Er1 O1 77.10(19) . .
O3 Er1 O1 71.38(18) 60_465 .
O3 Er1 O1 143.97(18) 83_556 .
O2 Er1 O1 54.16(16) . .
O2 Er1 O1 74.79(18) 60_465 .
O2 Er1 O1 124.61(17) 83_556 .
O1 Er1 O1 118.35(5) 60_465 .
O1 Er1 O1 118.35(5) 83_556 .
O3 Er1 C7 84.5(2) . .
O3 Er1 C7 98.3(2) 60_465 .
O3 Er1 C7 162.75(19) 83_556 .
O2 Er1 C7 27.13(19) . .
O2 Er1 C7 71.14(18) 60_465 .
O2 Er1 C7 99.0(2) 83_556 .
O1 Er1 C7 124.71(18) 60_465 .
O1 Er1 C7 97.5(2) 83_556 .
O1 Er1 C7 27.07(19) . .
O3 Er1 C7 162.75(19) . 60_465
O3 Er1 C7 84.5(2) 60_465 60_465
O3 Er1 C7 98.3(2) 83_556 60_465
O2 Er1 C7 99.0(2) . 60_465
O2 Er1 C7 27.13(19) 60_465 60_465
O2 Er1 C7 71.14(18) 83_556 60_465
O1 Er1 C7 27.07(19) 60_465 60_465
O1 Er1 C7 124.71(18) 83_556 60_465
O1 Er1 C7 97.5(2) . 60_465
C7 Er1 C7 98.14(19) . 60_465
O3 Er1 C7 98.3(2) . 83_556
O3 Er1 C7 162.75(19) 60_465 83_556
O3 Er1 C7 84.5(2) 83_556 83_556
O2 Er1 C7 71.14(18) . 83_556
O2 Er1 C7 99.0(2) 60_465 83_556
O2 Er1 C7 27.13(19) 83_556 83_556
O1 Er1 C7 97.5(2) 60_465 83_556
O1 Er1 C7 27.07(19) 83_556 83_556
O1 Er1 C7 124.71(18) . 83_556
C7 Er1 C7 98.13(19) . 83_556
C7 Er1 C7 98.13(19) 60_465 83_556
C7 O1 Er1 92.6(5) . .
C7 O2 Er1 93.1(4) . .
Er1 O3 H3A 109.2 . .
Er1 O3 H3C 109.4 . .
H3A O3 H3C 109.5 . .
Cl1 Cl1 Cl1 60.000(4) 60_465 83_556
Cl1 Cl1 Cl1 99(2) 60_465 32_655
Cl1 Cl1 Cl1 118.0(12) 83_556 32_655
Cl1 Cl1 Cl1 117.7(13) 60_465 55_564
Cl1 Cl1 Cl1 79(4) 83_556 55_564
Cl1 Cl1 Cl1 59.998(1) 32_655 55_564

loop_
_geom_bond_atom_site_label_1
_geom_bond_atom_site_label_2
_geom_bond_distance
_geom_bond_site_symmetry_2
C1 C6 1.379(10) .
C1 C2 1.406(10) .
C1 C7 1.488(10) .
C2 C3 1.379(11) .
C2 H2 0.9300 .
C3 N1 1.378(10) .
C3 C4 1.378(10) .
C3 H3 0.9300 .
C4 C5 1.355(10) .
C4 C9 1.506(8) .
N1 C5 1.355(10) .
N1 C9 1.506(8) .
C5 C6 1.390(12) .
C5 H5 0.9300 .
C6 H6 0.9300 .
C7 O1 1.269(8) .
C7 O2 1.272(9) .
C7 Er1 2.785(7) .
C9 N1 1.506(8) 96_465
C9 C4 1.506(8) 96_465
C9 H9A 0.9700 .
C9 H9B 0.9700 .
Er1 O3 2.362(6) .
Er1 O3 2.362(6) 60_465
Er1 O3 2.362(6) 83_556
Er1 O2 2.411(5) .
Er1 O2 2.411(5) 60_465
Er1 O2 2.411(5) 83_556
Er1 O1 2.423(5) 60_465
Er1 O1 2.423(5) 83_556
Er1 O1 2.423(5) .
Er1 C7 2.785(7) 60_465
Er1 C7 2.785(7) 83_556
O3 H3A 0.9600 .
O3 H3C 0.9600 .
Cl1 Cl1 2.05(4) 60_465
Cl1 Cl1 2.05(4) 83_556
Cl1 Cl1 2.14(3) 32_655
Cl1 Cl1 2.14(3) 55_564

loop_
_geom_torsion_atom_site_label_1
_geom_torsion_atom_site_label_2
_geom_torsion_atom_site_label_3
_geom_torsion_atom_site_label_4
_geom_torsion
_geom_torsion_site_symmetry_4
C6 C1 C2 C3 -2.9(12) .
C7 C1 C2 C3 176.6(8) .
C1 C2 C3 N1 -0.5(13) .
C1 C2 C3 C4 -0.5(13) .
C2 C3 C4 C5 2.0(13) .
C2 C3 C4 C9 178.0(7) .
C2 C3 N1 C5 2.0(13) .
C2 C3 N1 C9 178.0(7) .
C3 N1 C5 C6 0.1(11) .
C9 N1 C5 C6 -176.0(6) .
C3 C4 C5 C6 0.1(11) .
C9 C4 C5 C6 -176.0(6) .
C2 C1 C6 C5 4.9(11) .
C7 C1 C6 C5 -174.6(6) .
N1 C5 C6 C1 -3.6(11) .
C4 C5 C6 C1 -3.6(11) .
C6 C1 C7 O1 -20.4(10) .
C2 C1 C7 O1 160.0(7) .
C6 C1 C7 O2 162.0(7) .
C2 C1 C7 O2 -17.5(10) .
C5 C4 C9 C4 -135.9(7) 96_465
C3 C4 C9 C4 48.0(6) 96_465
C5 N1 C9 N1 -135.9(7) 96_465
C3 N1 C9 N1 48.0(6) 96_465
O2 C7 O1 Er1 4.5(7) .
C1 C7 O1 Er1 -173.1(5) .
O1 C7 O2 Er1 -4.5(7) .
C1 C7 O2 Er1 173.1(6) .

loop_
_platon_squeeze_void_nr
_platon_squeeze_void_average_x
_platon_squeeze_void_average_y
_platon_squeeze_void_average_z
_platon_squeeze_void_volume
_platon_squeeze_void_count_electrons
1 0.000 -0.003 -0.001 5605.9 1066.0
2 0.500 0.000 0.000 167.1 67.8
3 0.000 0.000 0.500 167.1 67.8
4 0.625 0.125 0.125 13.0 -2.5
5 0.875 0.125 0.375 13.0 2.4
6 0.125 0.125 0.625 13.0 -2.5
7 0.375 0.125 0.875 13.0 2.4
8 0.750 0.250 0.250 167.1 67.3
9 0.250 0.250 0.750 167.1 67.3
10 0.875 0.375 0.125 13.0 -2.4
11 0.625 0.375 0.375 13.0 2.4
12 0.375 0.375 0.625 13.0 -2.4
13 0.125 0.375 0.875 13.0 2.4
14 0.000 0.500 0.000 167.1 67.8
15 0.500 0.500 0.500 167.1 67.8
16 0.125 0.625 0.125 13.0 -2.5
17 0.375 0.625 0.375 13.0 2.4
18 0.625 0.625 0.625 13.0 -2.5
19 0.875 0.625 0.875 13.0 2.4
20 0.250 0.750 0.250 167.1 67.3
21 0.750 0.750 0.750 167.1 67.3
22 0.375 0.875 0.125 13.0 -2.4
23 0.125 0.875 0.375 13.0 2.4
24 0.875 0.875 0.625 13.0 -2.4
25 0.625 0.875 0.875 13.0 2.4
